data_1558036
loop_
_publ_author_name
'Mannila, Erkki'
'Hennig, Lothar'
'Rissanen, Kari'

_publ_section_title
;
 Crystal Structure of
 4-[5-(5-Methoxy-3-methyl-1-phenyl-1H-pyrazol-4-yloxy)-
 3-methyl-1-phenyl-1H-pyrazol-4-yl]-6-methyl-2-phenylpyridazin-3(2H)-one
;
_journal_name_full 'Acta Chemica Scandinavica'
_journal_page_first 774
_journal_page_last 777
_journal_paper_doi 10.3891/acta.chem.scand.49-0774
_journal_volume 49
_journal_year 1995
_chemical_formula_sum 'C32 H28 N6 O3'
_chemical_formula_weight 544.59
_chemical_name_common
;
4-[5-(5-Methoxy-3-methyl-1-phenyl-1H-pyrazol-4-yloxy)-
3-methyl-1-phenyl-1H-pyrazol-4-yl]-6-methyl-2-phenylpyridazin-3(2H)-one
;
_space_group_IT_number 2
_space_group_name_Hall '-P 1'
_space_group_name_H-M_alt 'P -1'
_symmetry_cell_setting triclinic
_symmetry_Int_Tables_number 2
_symmetry_space_group_name_Hall '-P 1'
_symmetry_space_group_name_H-M 'P -1'
_cell_angle_alpha 87.86(1)
_cell_angle_beta 110.54(1)
_cell_angle_gamma 116.86(1)
_cell_formula_units_Z 2
_cell_length_a 13.221(2)
_cell_length_b 13.748(2)
_cell_length_c 9.455(1)
_cell_volume 1420.5(4)
_diffrn_ambient_temperature 296
_diffrn_radiation_probe x-ray
_diffrn_radiation_type MoK\a
_diffrn_radiation_wavelength 0.71069
_exptl_absorpt_coefficient_mu 0.08
_exptl_crystal_density_diffrn 1.28
_exptl_crystal_F_000 572
_refine_ls_number_parameters 370
_refine_ls_number_reflns 2732
_refine_ls_R_factor_gt 0.065
_refine_ls_wR_factor_gt 0.064
_cod_data_source_file Acta-Chem-Scand-1995-49-774.cif
_cod_data_source_block 1
_cod_original_cell_volume 1405.4(7)
_cod_database_code 1558036

loop_
_space_group_symop_id
_space_group_symop_operation_xyz
1 x,y,z
2 -x,-y,-z

loop_
_atom_site_label
_atom_site_type_symbol
_atom_site_thermal_displace_type
_atom_site_fract_x
_atom_site_fract_y
_atom_site_fract_z
_atom_site_occupancy
_atom_site_U_iso_or_equiv
_atom_site_calc_flag
_atom_site_refinement_flags
_atom_site_disorder_assembly
_atom_site_disorder_group
O31 O Uiso 0.6209(2) 0.9873(2) 0.2868(3) 1.000 0.0532 . . . .
O71 O Uiso 0.8917(2) 0.8965(2) 0.1631(3) 1.000 0.0576 . . . .
O331 O Uiso 0.8459(2) 0.9478(2) 0.4715(4) 1.000 0.0581 . . . .
N1 N Uiso 0.7206(3) 1.0973(3) -0.0082(4) 1.000 0.0513 . . . .
N2 N Uiso 0.6784(3) 1.0943(2) 0.1072(3) 1.000 0.0462 . . . .
N8 N Uiso 0.7818(3) 0.7190(2) 0.1940(3) 1.000 0.0441 . . . .
N9 N Uiso 0.6783(3) 0.6304(2) 0.1976(4) 1.000 0.0460 . . . .
N34 N Uiso 0.6886(3) 0.8015(3) 0.5222(3) 1.000 0.0477 . . . .
N35 N Uiso 0.5645(3) 0.7539(3) 0.4836(4) 1.000 0.0562 . . . .
C3 C Uiso 0.6584(3) 0.9995(3) 0.1673(4) 1.000 0.0439 . . . .
C4 C Uiso 0.6876(3) 0.9379(3) 0.0922(4) 1.000 0.0432 . . . .
C5 C Uiso 0.7265(4) 1.0045(3) -0.0151(4) 1.000 0.0490 . . . .
C6 C Uiso 0.6813(3) 0.8304(3) 0.1178(4) 1.000 0.0424 . . . .
C7 C Uiso 0.7934(3) 0.8213(3) 0.1577(4) 1.000 0.0460 . . . .
C10 C Uiso 0.5798(3) 0.6415(3) 0.1563(4) 1.000 0.0468 . . . .
C11 C Uiso 0.5778(3) 0.7409(3) 0.1134(4) 1.000 0.0449 . . . .
C21 C Uiso 0.6761(3) 1.1900(3) 0.1568(4) 1.000 0.0450 . . . .
C22 C Uiso 0.7554(4) 1.2913(3) 0.1333(5) 1.000 0.0556 . . . .
C23 C Uiso 0.7554(4) 1.3858(3) 0.1809(5) 1.000 0.0631 . . . .
C24 C Uiso 0.6777(4) 1.3786(4) 0.2512(5) 1.000 0.0622 . . . .
C25 C Uiso 0.5971(4) 1.2764(4) 0.2719(5) 1.000 0.0603 . . . .
C26 C Uiso 0.5951(4) 1.1809(3) 0.2226(4) 1.000 0.0520 . . . .
C32 C Uiso 0.6282(3) 0.9061(3) 0.3759(4) 1.000 0.0460 . . . .
C33 C Uiso 0.7287(3) 0.8941(3) 0.4573(4) 1.000 0.0455 . . . .
C36 C Uiso 0.5285(3) 0.8185(3) 0.3959(5) 1.000 0.0519 . . . .
C51 C Uiso 0.7639(5) 0.9772(4) -0.1336(5) 1.000 0.0685 . . . .
C81 C Uiso 0.8877(3) 0.7004(3) 0.2487(4) 1.000 0.0446 . . . .
C82 C Uiso 0.9595(4) 0.7208(4) 0.1652(5) 1.000 0.0650 . . . .
C83 C Uiso 1.0605(5) 0.7022(5) 0.2215(7) 1.000 0.0781 . . . .
C84 C Uiso 1.0872(4) 0.6629(4) 0.3578(7) 1.000 0.0734 . . . .
C85 C Uiso 1.0153(4) 0.6431(4) 0.4400(5) 1.000 0.0641 . . . .
C86 C Uiso 0.9151(4) 0.6628(3) 0.3874(4) 1.000 0.0508 . . . .
C101 C Uiso 0.4659(4) 0.5431(3) 0.1574(5) 1.000 0.0611 . . . .
C332 C Uiso 0.9000(4) 1.0658(3) 0.4866(5) 1.000 0.0644 . . . .
C341 C Uiso 0.7552(4) 0.7460(3) 0.6052(4) 1.000 0.0497 . . . .
C342 C Uiso 0.8761(4) 0.8051(4) 0.7024(5) 1.000 0.0573 . . . .
C343 C Uiso 0.9385(5) 0.7471(5) 0.7760(5) 1.000 0.0697 . . . .
C344 C Uiso 0.8813(6) 0.6350(6) 0.7562(6) 1.000 0.0753 . . . .
C345 C Uiso 0.7597(5) 0.5770(4) 0.6627(6) 1.000 0.0732 . . . .
C346 C Uiso 0.6949(4) 0.6320(4) 0.5842(5) 1.000 0.0621 . . . .
C361 C Uiso 0.3987(4) 0.7957(5) 0.3339(6) 1.000 0.0749 . . . .

loop_
_atom_type_symbol
_atom_type_description
_atom_type_scat_dispersion_real
_atom_type_scat_dispersion_imag
_atom_type_scat_source
C C 0.0033 0.0016 ' International Tables Vol C Tables 4.2.6.8 and 6.1.1.4'
N N 0.0061 0.0033 ' International Tables Vol C Tables 4.2.6.8 and 6.1.1.4'
O O 0.0106 0.0060 ' International Tables Vol C Tables 4.2.6.8 and 6.1.1.4'

loop_
_geom_angle_atom_site_label_1
_geom_angle_atom_site_label_2
_geom_angle_atom_site_label_3
_geom_angle
_geom_angle_site_symmetry_1
_geom_angle_site_symmetry_2
_geom_angle_site_symmetry_3
_geom_angle_publ_flag
C3 O31 C32 118.5(3) . . . yes
C33 O331 C332 116.3(4) . . . yes
N2 N1 C5 105.2(3) . . . yes
N1 N2 C3 110.2(3) . . . yes
N1 N2 C21 119.2(3) . . . yes
C3 N2 C21 130.1(3) . . . yes
N9 N8 C7 126.4(4) . . . yes
N9 N8 C81 112.7(3) . . . yes
C7 N8 C81 120.6(3) . . . yes
N8 N9 C10 116.9(3) . . . yes
N35 N34 C33 111.0(4) . . . yes
N35 N34 C341 120.0(4) . . . yes
C33 N34 C341 128.6(4) . . . yes
N34 N35 C36 105.7(4) . . . yes
O31 C3 N2 116.6(3) . . . yes
O31 C3 C4 134.6(3) . . . yes
N2 C3 C4 108.7(3) . . . yes
C3 C4 C5 103.4(3) . . . no
C3 C4 C6 128.5(4) . . . no
C5 C4 C6 128.1(4) . . . no
N1 C5 C4 112.4(4) . . . yes
N1 C5 C51 120.0(4) . . . yes
C4 C5 C51 127.4(4) . . . no
C4 C6 C7 118.1(4) . . . no
C4 C6 C11 122.8(4) . . . no
C7 C6 C11 119.0(4) . . . no
O71 C7 N8 121.2(4) . . . yes
O71 C7 C6 124.5(4) . . . yes
N8 C7 C6 114.3(4) . . . yes
N9 C10 C11 122.7(4) . . . yes
N9 C10 C101 116.6(3) . . . yes
C11 C10 C101 120.7(4) . . . no
C6 C11 C10 120.6(4) . . . no
N2 C21 C22 118.1(4) . . . yes
N2 C21 C26 120.8(3) . . . yes
C22 C21 C26 121.1(4) . . . no
C21 C22 C23 119.3(5) . . . no
C22 C23 C24 120.4(4) . . . no
C23 C24 C25 119.8(5) . . . no
C24 C25 C26 120.3(5) . . . no
C21 C26 C25 119.1(4) . . . no
O31 C32 C33 128.6(4) . . . yes
O31 C32 C36 124.6(4) . . . yes
C33 C32 C36 106.8(3) . . . no
O331 C33 N34 120.1(4) . . . yes
O331 C33 C32 133.4(4) . . . yes
N34 C33 C32 106.3(4) . . . yes
N35 C36 C32 110.2(4) . . . yes
N35 C36 C361 121.9(4) . . . yes
C32 C36 C361 127.9(4) . . . no
N8 C81 C82 120.6(4) . . . yes
N8 C81 C86 118.5(4) . . . yes
C82 C81 C86 120.9(5) . . . no
C81 C82 C83 119.0(5) . . . no
C82 C83 C84 120.6(6) . . . no
C83 C84 C85 119.9(6) . . . no
C84 C85 C86 120.6(4) . . . no
C81 C86 C85 119.1(5) . . . no
N34 C341 C342 120.7(4) . . . yes
N34 C341 C346 117.9(4) . . . yes
C342 C341 C346 121.4(5) . . . no
C341 C342 C343 118.5(5) . . . no
C342 C343 C344 121.1(6) . . . no
C343 C344 C345 119.9(7) . . . no
C344 C345 C346 120.7(5) . . . no
C341 C346 C345 118.4(5) . . . no

loop_
_geom_bond_atom_site_label_1
_geom_bond_atom_site_label_2
_geom_bond_distance
_geom_bond_site_symmetry_1
_geom_bond_site_symmetry_2
_geom_bond_publ_flag
O31 C3 1.362(5) . . yes
O31 C32 1.391(5) . . yes
O71 C7 1.226(5) . . yes
O331 C33 1.339(5) . . yes
O331 C332 1.436(5) . . yes
N1 N2 1.381(5) . . yes
N1 C5 1.318(6) . . yes
N2 C3 1.353(4) . . yes
N2 C21 1.430(5) . . yes
N8 N9 1.371(5) . . yes
N8 C7 1.388(5) . . yes
N8 C81 1.449(6) . . yes
N9 C10 1.300(6) . . yes
N34 N35 1.371(6) . . yes
N34 C33 1.356(5) . . yes
N34 C341 1.432(6) . . yes
N35 C36 1.324(6) . . yes
C3 C4 1.380(6) . . no
C4 C5 1.415(5) . . no
C4 C6 1.458(5) . . no
C5 C51 1.493(8) . . no
C6 C7 1.458(6) . . no
C6 C11 1.353(6) . . no
C10 C11 1.420(5) . . no
C10 C101 1.506(6) . . no
C21 C22 1.382(6) . . no
C21 C26 1.375(7) . . no
C22 C23 1.391(6) . . no
C23 C24 1.375(8) . . no
C24 C25 1.386(7) . . no
C25 C26 1.396(7) . . no
C32 C33 1.362(6) . . no
C32 C36 1.395(6) . . no
C36 C361 1.486(8) . . no
C81 C82 1.368(7) . . no
C81 C86 1.380(5) . . no
C82 C83 1.390(9) . . no
C83 C84 1.371(9) . . no
C84 C85 1.360(8) . . no
C85 C86 1.388(8) . . no
C341 C342 1.382(7) . . no
C341 C346 1.384(6) . . no
C342 C343 1.397(8) . . no
C343 C344 1.361(10) . . no
C344 C345 1.378(10) . . no
C345 C346 1.398(8) . . no

loop_
_geom_torsion_atom_site_label_1
_geom_torsion_atom_site_label_2
_geom_torsion_atom_site_label_3
_geom_torsion_atom_site_label_4
_geom_torsion
_geom_torsion_site_symmetry_1
_geom_torsion_site_symmetry_2
_geom_torsion_site_symmetry_3
_geom_torsion_site_symmetry_4
_geom_torsion_publ_flag
C32 O31 C3 N2 -164.3(3) . . . . no
C32 O31 C3 C4 12.2(7) . . . . no
C3 O31 C32 C33 59.1(5) . . . . no
C3 O31 C32 C36 -120.0(4) . . . . no
C332 O331 C33 N34 -144.0(4) . . . . no
C332 O331 C33 C32 42.7(6) . . . . no
C5 N1 N2 C3 -0.6(5) . . . . no
C5 N1 N2 C21 172.3(4) . . . . no
N2 N1 C5 C4 0.8(5) . . . . no
N2 N1 C5 C51 177.3(4) . . . . no
N1 N2 C3 O31 177.5(3) . . . . no
N1 N2 C3 C4 0.2(5) . . . . no
C21 N2 C3 O31 5.7(6) . . . . no
C21 N2 C3 C4 -171.7(4) . . . . no
N1 N2 C21 C22 -24.2(5) . . . . no
N1 N2 C21 C26 154.2(4) . . . . no
C3 N2 C21 C22 146.9(4) . . . . no
C3 N2 C21 C26 -34.6(6) . . . . no
C7 N8 N9 C10 3.4(5) . . . . no
C81 N8 N9 C10 177.3(3) . . . . no
N9 N8 C7 O71 177.4(3) . . . . no
N9 N8 C7 C6 -1.1(5) . . . . no
C81 N8 C7 O71 3.9(5) . . . . no
C81 N8 C7 C6 -174.6(3) . . . . no
N9 N8 C81 C82 130.0(4) . . . . no
N9 N8 C81 C86 -50.7(4) . . . . no
C7 N8 C81 C82 -55.7(5) . . . . no
C7 N8 C81 C86 123.7(4) . . . . no
N8 N9 C10 C11 -1.9(5) . . . . no
N8 N9 C10 C101 178.8(3) . . . . no
C33 N34 N35 C36 -0.7(4) . . . . no
C341 N34 N35 C36 -173.9(3) . . . . no
N35 N34 C33 O331 -174.8(3) . . . . no
N35 N34 C33 C32 0.2(4) . . . . no
C341 N34 C33 O331 -2.4(6) . . . . no
C341 N34 C33 C32 172.6(3) . . . . no
N35 N34 C341 C342 -150.7(4) . . . . no
N35 N34 C341 C346 29.7(6) . . . . no
C33 N34 C341 C342 37.6(6) . . . . no
C33 N34 C341 C346 -142.1(4) . . . . no
N34 N35 C36 C32 1.0(5) . . . . no
N34 N35 C36 C361 -178.3(4) . . . . no
O31 C3 C4 C5 -176.4(4) . . . . no
O31 C3 C4 C6 3.0(8) . . . . no
N2 C3 C4 C5 0.3(5) . . . . no
N2 C3 C4 C6 179.7(4) . . . . no
C3 C4 C5 N1 -0.7(5) . . . . no
C3 C4 C5 C51 -176.9(5) . . . . no
C6 C4 C5 N1 179.9(4) . . . . no
C6 C4 C5 C51 3.7(8) . . . . no
C3 C4 C6 C7 -121.2(5) . . . . no
C3 C4 C6 C11 55.5(6) . . . . no
C5 C4 C6 C7 58.1(6) . . . . no
C5 C4 C6 C11 -125.2(5) . . . . no
C4 C6 C7 O71 -4.2(5) . . . . no
C4 C6 C7 N8 174.3(3) . . . . no
C11 C6 C7 O71 179.0(4) . . . . no
C11 C6 C7 N8 -2.6(5) . . . . no
C4 C6 C11 C10 -172.7(3) . . . . no
C7 C6 C11 C10 3.9(5) . . . . no
N9 C10 C11 C6 -1.7(6) . . . . no
C101 C10 C11 C6 177.6(4) . . . . no
N2 C21 C22 C23 -179.8(4) . . . . no
C26 C21 C22 C23 1.8(6) . . . . no
N2 C21 C26 C25 178.9(4) . . . . no
C22 C21 C26 C25 -2.7(6) . . . . no
C21 C22 C23 C24 0.3(7) . . . . no
C22 C23 C24 C25 -1.4(7) . . . . no
C23 C24 C25 C26 0.4(7) . . . . no
C24 C25 C26 C21 1.6(7) . . . . no
O31 C32 C33 O331 -4.9(7) . . . . no
O31 C32 C33 N34 -178.8(4) . . . . no
C36 C32 C33 O331 174.4(4) . . . . no
C36 C32 C33 N34 0.4(4) . . . . no
O31 C32 C36 N35 178.4(4) . . . . no
O31 C32 C36 C361 -2.4(7) . . . . no
C33 C32 C36 N35 -0.9(5) . . . . no
C33 C32 C36 C361 178.3(4) . . . . no
N8 C81 C82 C83 179.9(4) . . . . no
C86 C81 C82 C83 0.5(7) . . . . no
N8 C81 C86 C85 179.1(4) . . . . no
C82 C81 C86 C85 -1.6(6) . . . . no
C81 C82 C83 C84 0.7(8) . . . . no
C82 C83 C84 C85 -0.8(9) . . . . no
C83 C84 C85 C86 -0.3(8) . . . . no
C84 C85 C86 C81 1.5(7) . . . . no
N34 C341 C342 C343 -177.4(5) . . . . no
C346 C341 C342 C343 2.2(8) . . . . no
N34 C341 C346 C345 178.9(5) . . . . no
C342 C341 C346 C345 -0.7(8) . . . . no
C341 C342 C343 C344 -1.7(8) . . . . no
C342 C343 C344 C345 -0.3(10) . . . . no
C343 C344 C345 C346 1.8(10) . . . . no
C344 C345 C346 C341 -1.3(9) . . . . no
